data_4130029
loop_
_publ_author_name
'Zeng, Le'
'Liu, Tao'
'He, Cheng'
'Shi, Dongying'
'Zhang, Feili'
'Duan, Chunying'

_publ_section_title
;
 Organized Aggregation Makes Insoluble Perylene Diimide Efficient for the
 Reduction of Aryl Halides via Consecutive Visible Light-Induced
 Electron-Transfer Processes.
;
_journal_issue 12
_journal_name_full 'Journal of the American Chemical Society'
_journal_page_first 3958
_journal_page_last 3961
_journal_paper_doi 10.1021/jacs.5b12931
_journal_volume 138
_journal_year 2016
_chemical_formula_sum 'C45 H29 N4 O15 Zn'
_chemical_formula_weight 931.09
_space_group_IT_number 14
_space_group_name_Hall '-P 2yn'
_space_group_name_H-M_alt 'P 1 21/n 1'
_symmetry_cell_setting monoclinic
_symmetry_space_group_name_H-M 'P 1 21/n 1'
_atom_sites_solution_hydrogens geom
_atom_sites_solution_primary direct
_atom_sites_solution_secondary difmap
_audit_creation_method SHELXL-97
_cell_angle_alpha 90.00
_cell_angle_beta 97.818(2)
_cell_angle_gamma 90.00
_cell_formula_units_Z 4
_cell_length_a 11.7654(4)
_cell_length_b 10.6457(4)
_cell_length_c 29.5927(10)
_cell_measurement_temperature 296(2)
_cell_volume 3672.1(2)
_computing_cell_refinement 'Bruker SMART'
_computing_data_collection 'Bruker SMART'
_computing_data_reduction 'Bruker SAINT'
_computing_molecular_graphics 'Bruker SHELXTL'
_computing_publication_material 'Bruker SHELXTL'
_computing_structure_refinement 'SHELXL-97 (Sheldrick, 1997)'
_computing_structure_solution 'SHELXS-97 (Sheldrick, 1990)'
_diffrn_ambient_temperature 296(2)
_diffrn_measured_fraction_theta_full 0.999
_diffrn_measured_fraction_theta_max 0.999
_diffrn_measurement_device_type 'CCD area detector'
_diffrn_measurement_method 'phi and omega scans'
_diffrn_radiation_monochromator graphite
_diffrn_radiation_source 'fine-focus sealed tube'
_diffrn_radiation_type MoK\a
_diffrn_radiation_wavelength 0.71073
_diffrn_reflns_av_R_equivalents 0.0764
_diffrn_reflns_av_sigmaI/netI 0.0740
_diffrn_reflns_limit_h_max 13
_diffrn_reflns_limit_h_min -13
_diffrn_reflns_limit_k_max 12
_diffrn_reflns_limit_k_min -12
_diffrn_reflns_limit_l_max 33
_diffrn_reflns_limit_l_min -35
_diffrn_reflns_number 30754
_diffrn_reflns_theta_full 25.00
_diffrn_reflns_theta_max 25.00
_diffrn_reflns_theta_min 1.79
_exptl_absorpt_coefficient_mu 0.758
_exptl_absorpt_correction_type none
_exptl_crystal_colour red
_exptl_crystal_density_diffrn 1.684
_exptl_crystal_density_method 'not measured'
_exptl_crystal_description block
_exptl_crystal_F_000 1908
_refine_diff_density_max 0.597
_refine_diff_density_min -0.764
_refine_diff_density_rms 0.097
_refine_ls_extinction_method none
_refine_ls_goodness_of_fit_ref 1.030
_refine_ls_hydrogen_treatment mixed
_refine_ls_matrix_type full
_refine_ls_number_parameters 595
_refine_ls_number_reflns 6459
_refine_ls_number_restraints 96
_refine_ls_restrained_S_all 1.036
_refine_ls_R_factor_all 0.1116
_refine_ls_R_factor_gt 0.0691
_refine_ls_shift/su_max 0.000
_refine_ls_shift/su_mean 0.000
_refine_ls_structure_factor_coef Fsqd
_refine_ls_weighting_details 'calc w=1/[\s^2^(Fo^2^)+(0.0984P)^2^+7.0487P] where P=(Fo^2^+2Fc^2^)/3'
_refine_ls_weighting_scheme calc
_refine_ls_wR_factor_gt 0.1782
_refine_ls_wR_factor_ref 0.1942
_reflns_number_gt 4297
_reflns_number_total 6459
_reflns_threshold_expression >2sigma(I)
_cod_data_source_file ja5b12931_si_002.cif
_cod_data_source_block 1
_cod_depositor_comments
;
The following automatic conversions were performed:

data item '_symmetry_cell_setting' value 'Monoclinic' was changed to
'monoclinic' in accordance with the
/home/saulius/struct/COD-crude-data/automatic-downloads/DataCite-retrospective/ACS/depositions/lib/dictionaries/cif_core.dic
dictionary named 'cif_core.dic' version 2.4.2 last updated on
2011-04-26.

Automatic conversion script
Id: cif_fix_values 6909 2019-04-08 15:41:33Z antanas 
;
_cod_original_sg_symbol_H-M P2(1)/n
_cod_database_code 4130029

loop_
_symmetry_equiv_pos_as_xyz
'x, y, z'
'-x+1/2, y+1/2, -z+1/2'
'-x, -y, -z'
'x-1/2, -y-1/2, z-1/2'

loop_
_atom_site_label
_atom_site_type_symbol
_atom_site_fract_x
_atom_site_fract_y
_atom_site_fract_z
_atom_site_U_iso_or_equiv
_atom_site_adp_type
_atom_site_occupancy
_atom_site_symmetry_multiplicity
_atom_site_calc_flag
_atom_site_refinement_flags
_atom_site_disorder_assembly
_atom_site_disorder_group
Zn1 Zn 0.40177(5) 0.68512(6) 0.21979(2) 0.0308(2) Uani 1 1 d . . .
C36 C 0.9185(4) 0.5365(4) 0.02889(18) 0.0249(12) Uani 1 1 d . . .
C37 C 0.8378(4) 0.5740(5) 0.05831(17) 0.0231(11) Uani 1 1 d . . .
C35 C 1.0366(4) 0.5670(4) 0.04203(18) 0.0243(12) Uani 1 1 d . . .
C42 C 0.8797(4) 0.4720(4) -0.01220(18) 0.0247(12) Uani 1 1 d . . .
C15 C 0.2777(4) 0.7265(4) 0.45263(18) 0.0240(12) Uani 1 1 d . . .
C9 C 0.0381(4) 0.6178(4) 0.54143(18) 0.0243(12) Uani 1 1 d . . .
O7 O -0.1389(3) 0.7070(3) 0.66780(13) 0.0368(10) Uani 1 1 d . . .
C39 C 0.7202(4) 0.5481(5) 0.04517(18) 0.0259(12) Uani 1 1 d . . .
O5 O 0.5336(3) 0.5604(4) 0.06697(13) 0.0359(9) Uani 1 1 d . . .
N2 N 0.5155(4) 0.8377(4) 0.36404(15) 0.0287(10) Uani 1 1 d . . .
C23 C 0.3186(4) 0.6632(4) 0.49409(18) 0.0237(12) Uani 1 1 d . . .
O1 O 0.0210(3) 0.4542(4) 0.64787(15) 0.0456(11) Uani 1 1 d . . .
N3 N 0.6774(4) 0.6445(4) 0.11604(15) 0.0309(11) Uani 1 1 d . . .
O3 O 0.3781(3) 0.9527(4) 0.32231(13) 0.0365(10) Uani 1 1 d . . .
C7 C 0.0770(4) 0.7146(5) 0.46987(18) 0.0273(12) Uani 1 1 d . . .
O2 O -0.2656(3) 0.6348(4) 0.55202(14) 0.0394(10) Uani 1 1 d . . .
C8 C 0.1170(4) 0.6530(4) 0.51201(18) 0.0244(12) Uani 1 1 d . . .
C14 C 0.3571(4) 0.7660(4) 0.42292(18) 0.0237(11) Uani 1 1 d . . .
O4 O 0.6595(3) 0.7398(4) 0.40991(14) 0.0405(10) Uani 1 1 d . . .
C21 C 0.5125(4) 0.6762(5) 0.47442(19) 0.0303(13) Uani 1 1 d . . .
H21A H 0.5900 0.6577 0.4818 0.036 Uiso 1 1 calc R . .
C41 C 0.7624(4) 0.4511(5) -0.02382(19) 0.0285(12) Uani 1 1 d . . .
H41A H 0.7358 0.4111 -0.0512 0.034 Uiso 1 1 calc R . .
C4 C -0.0811(4) 0.6435(5) 0.52904(19) 0.0262(12) Uani 1 1 d . . .
C10 C 0.1594(4) 0.7556(5) 0.43969(18) 0.0257(12) Uani 1 1 d . . .
N1 N -0.1217(4) 0.5421(4) 0.59958(15) 0.0303(11) Uani 1 1 d . . .
C19 C 0.5584(4) 0.7696(5) 0.40314(19) 0.0275(12) Uani 1 1 d . . .
C20 C 0.4762(4) 0.7367(5) 0.43462(18) 0.0243(12) Uani 1 1 d . . .
C25 C 0.2710(4) 0.5654(5) 0.56565(19) 0.0311(13) Uani 1 1 d . . .
H25A H 0.3483 0.5480 0.5744 0.037 Uiso 1 1 calc R . .
C28 C -0.0063(5) 0.5120(5) 0.6131(2) 0.0312(13) Uani 1 1 d . . .
C24 C 0.2377(4) 0.6267(4) 0.52474(18) 0.0233(12) Uani 1 1 d . . .
O9 O 0.4685(3) 0.7258(4) 0.28134(13) 0.0385(10) Uani 1 1 d . . .
C32 C 0.8748(4) 0.6370(5) 0.09912(18) 0.0297(13) Uani 1 1 d . . .
C22 C 0.4367(4) 0.6411(5) 0.50442(19) 0.0257(12) Uani 1 1 d . . .
H22A H 0.4649 0.6022 0.5318 0.031 Uiso 1 1 calc R . .
C3 C -0.1643(5) 0.6092(5) 0.55993(19) 0.0316(13) Uani 1 1 d . . .
O11 O 0.4900(3) 0.5473(4) 0.19729(13) 0.0376(10) Uani 1 1 d . . .
C11 C 0.1259(5) 0.8230(5) 0.40023(19) 0.0329(13) Uani 1 1 d . . .
H11A H 0.0485 0.8413 0.3921 0.039 Uiso 1 1 calc R . .
C34 C 1.0681(5) 0.6333(5) 0.08186(19) 0.0319(13) Uani 1 1 d . . .
H34A H 1.1448 0.6549 0.0900 0.038 Uiso 1 1 calc R . .
C40 C 0.6837(4) 0.4896(5) 0.00513(18) 0.0261(12) Uani 1 1 d . . .
H40A H 0.6058 0.4748 -0.0033 0.031 Uiso 1 1 calc R . .
O6 O 0.8220(4) 0.7116(5) 0.16866(15) 0.0596(14) Uani 1 1 d . . .
C12 C 0.2042(4) 0.8647(5) 0.3721(2) 0.0303(13) Uani 1 1 d . . .
H12A H 0.1796 0.9111 0.3459 0.036 Uiso 1 1 calc R . .
C5 C -0.1177(4) 0.6979(5) 0.48784(19) 0.0297(13) Uani 1 1 d . . .
H5A H -0.1958 0.7109 0.4793 0.036 Uiso 1 1 calc R . .
C6 C -0.0411(4) 0.7344(5) 0.45831(19) 0.0290(12) Uani 1 1 d . . .
H6A H -0.0686 0.7722 0.4307 0.035 Uiso 1 1 calc R . .
C33 C 0.9884(4) 0.6687(5) 0.11028(19) 0.0315(13) Uani 1 1 d . . .
H33A H 1.0121 0.7137 0.1368 0.038 Uiso 1 1 calc R . .
C27 C 0.0771(4) 0.5538(5) 0.58289(18) 0.0286(12) Uani 1 1 d . . .
C38 C 0.6354(4) 0.5835(5) 0.07577(19) 0.0281(12) Uani 1 1 d . . .
C2 C -0.2017(5) 0.5135(5) 0.63181(19) 0.0338(13) Uani 1 1 d . . .
H2A H -0.1836 0.4312 0.6448 0.041 Uiso 1 1 calc R . .
H2B H -0.2788 0.5098 0.6153 0.041 Uiso 1 1 calc R . .
O12 O 0.6262(3) 0.4479(4) 0.16759(14) 0.0473(11) Uani 1 1 d . . .
O10 O 0.5905(4) 0.8450(4) 0.24984(14) 0.0566(13) Uani 1 1 d . . .
O8 O -0.2584(4) 0.5856(4) 0.70032(16) 0.0615(14) Uani 1 1 d . . .
C31 C 0.7923(4) 0.6679(5) 0.1310(2) 0.0330(13) Uani 1 1 d . . .
C18 C 0.5478(5) 0.8094(6) 0.2833(2) 0.0361(14) Uani 1 1 d . . .
C26 C 0.1914(4) 0.5290(5) 0.59410(19) 0.0303(13) Uani 1 1 d . . .
H26A H 0.2166 0.4871 0.6212 0.036 Uiso 1 1 calc R . .
C13 C 0.3206(4) 0.8352(5) 0.38395(18) 0.0283(12) Uani 1 1 d . . .
C29 C 0.5704(4) 0.5437(5) 0.17241(19) 0.0323(13) Uani 1 1 d . . .
C16 C 0.4022(4) 0.8809(5) 0.35385(18) 0.0253(12) Uani 1 1 d . . .
C30 C 0.5946(4) 0.6652(5) 0.14870(19) 0.0333(13) Uani 1 1 d . . .
H30A H 0.5236 0.6983 0.1326 0.040 Uiso 1 1 calc R . .
H30B H 0.6254 0.7267 0.1713 0.040 Uiso 1 1 calc R . .
C17 C 0.5912(4) 0.8654(5) 0.32926(18) 0.0309(13) Uani 1 1 d . . .
H17A H 0.6672 0.8328 0.3396 0.037 Uiso 1 1 calc R . .
H17B H 0.5975 0.9558 0.3261 0.037 Uiso 1 1 calc R . .
C1 C -0.2000(5) 0.6070(5) 0.6699(2) 0.0350(14) Uani 1 1 d . . .
O1W O 0.2663(3) 0.5892(4) 0.23562(13) 0.0422(10) Uani 1 1 d . . .
H1WA H 0.2205 0.6398 0.2461 0.063 Uiso 1 1 d R . .
H1WB H 0.2324 0.5538 0.2118 0.063 Uiso 1 1 d R . .
N100 N 0.5941(7) 0.2978(8) 0.2428(2) 0.091(2) Uani 1 1 d U . .
C100 C 0.4781(8) 0.2535(11) 0.2433(3) 0.099(3) Uani 1 1 d U A .
H10A H 0.4631 0.1849 0.2222 0.149 Uiso 1 1 calc R . .
H10B H 0.4252 0.3205 0.2344 0.149 Uiso 1 1 calc R . .
H10C H 0.4692 0.2256 0.2734 0.149 Uiso 1 1 calc R . .
C101 C 0.6420(13) 0.4251(15) 0.2800(5) 0.144(4) Uani 0.50 1 d PU A 1
H101 H 0.7186 0.4437 0.2785 0.173 Uiso 0.50 1 calc PR A 1
C01' C 0.6624(11) 0.1861(13) 0.2328(4) 0.123(3) Uani 0.50 1 d PU A 1
H01A H 0.6156 0.1312 0.2123 0.185 Uiso 0.50 1 calc PR A 1
H01B H 0.6880 0.1423 0.2607 0.185 Uiso 0.50 1 calc PR A 1
H01C H 0.7276 0.2127 0.2190 0.185 Uiso 0.50 1 calc PR A 1
O100 O 0.6003(18) 0.4985(16) 0.3085(7) 0.154(7) Uani 0.50 1 d PU A 1
C02' C 0.6420(13) 0.4251(15) 0.2800(5) 0.144(4) Uani 0.50 1 d PU A 2
H02A H 0.7224 0.4390 0.2794 0.216 Uiso 0.50 1 calc PR A 2
H02B H 0.6293 0.4048 0.3106 0.216 Uiso 0.50 1 calc PR A 2
H02C H 0.6000 0.4997 0.2702 0.216 Uiso 0.50 1 calc PR A 2
C102 C 0.6624(11) 0.1861(13) 0.2328(4) 0.123(3) Uani 0.50 1 d PU A 2
H102 H 0.7325 0.2240 0.2305 0.148 Uiso 0.50 1 calc PR A 2
O00' O 0.6883(11) 0.0657(11) 0.2250(4) 0.087(3) Uani 0.50 1 d PU A 2
O3W O 0.4856(8) 0.5106(11) 0.3483(4) 0.212(5) Uani 1 1 d . . .
H3WA H 0.5551 0.5279 0.3582 0.318 Uiso 1 1 d R . .
H3WB H 0.4426 0.5370 0.3672 0.318 Uiso 1 1 d R . .

loop_
_atom_site_aniso_label
_atom_site_aniso_U_11
_atom_site_aniso_U_22
_atom_site_aniso_U_33
_atom_site_aniso_U_23
_atom_site_aniso_U_13
_atom_site_aniso_U_12
Zn1 0.0296(4) 0.0329(4) 0.0325(4) -0.0017(3) 0.0135(3) -0.0018(3)
C36 0.026(3) 0.020(3) 0.030(3) 0.002(2) 0.005(2) 0.003(2)
C37 0.027(3) 0.023(3) 0.020(3) 0.003(2) 0.007(2) 0.001(2)
C35 0.026(3) 0.019(3) 0.028(3) 0.002(2) 0.006(2) 0.003(2)
C42 0.026(3) 0.018(3) 0.033(3) 0.004(2) 0.012(2) 0.001(2)
C15 0.023(3) 0.020(3) 0.029(3) -0.003(2) 0.005(2) 0.002(2)
C9 0.024(3) 0.019(3) 0.030(3) -0.007(2) 0.006(2) -0.002(2)
O7 0.036(2) 0.040(2) 0.037(2) -0.0012(18) 0.0153(18) -0.0091(18)
C39 0.023(3) 0.027(3) 0.029(3) 0.003(2) 0.009(2) 0.002(2)
O5 0.020(2) 0.048(2) 0.041(2) -0.0027(19) 0.0085(17) -0.0022(17)
N2 0.027(2) 0.031(3) 0.030(3) -0.001(2) 0.010(2) -0.0022(19)
C23 0.024(3) 0.018(3) 0.031(3) -0.006(2) 0.008(2) 0.0009(19)
O1 0.038(2) 0.059(3) 0.042(3) 0.016(2) 0.013(2) 0.000(2)
N3 0.029(2) 0.036(3) 0.031(3) -0.002(2) 0.014(2) 0.0024(19)
O3 0.034(2) 0.043(2) 0.033(2) 0.005(2) 0.0076(18) 0.0043(18)
C7 0.024(3) 0.029(3) 0.028(3) -0.006(2) 0.003(2) -0.001(2)
O2 0.023(2) 0.050(2) 0.047(3) 0.000(2) 0.0101(18) 0.0019(17)
C8 0.024(3) 0.017(3) 0.032(3) -0.005(2) 0.003(2) 0.0007(19)
C14 0.022(3) 0.019(2) 0.031(3) 0.001(2) 0.005(2) -0.001(2)
O4 0.026(2) 0.049(2) 0.049(3) 0.009(2) 0.0115(19) 0.0047(18)
C21 0.022(3) 0.029(3) 0.040(4) -0.004(3) 0.006(2) 0.004(2)
C41 0.030(3) 0.026(3) 0.029(3) -0.001(2) 0.004(2) -0.003(2)
C4 0.024(3) 0.018(2) 0.037(3) -0.003(2) 0.007(2) 0.001(2)
C10 0.023(3) 0.022(3) 0.031(3) -0.004(2) 0.001(2) 0.002(2)
N1 0.026(2) 0.034(3) 0.033(3) -0.004(2) 0.012(2) -0.0079(19)
C19 0.024(3) 0.026(3) 0.033(3) -0.001(2) 0.006(2) 0.000(2)
C20 0.019(2) 0.023(3) 0.031(3) 0.000(2) 0.004(2) 0.004(2)
C25 0.025(3) 0.035(3) 0.033(3) -0.001(3) 0.004(2) 0.004(2)
C28 0.032(3) 0.028(3) 0.036(4) -0.001(3) 0.012(3) -0.003(2)
C24 0.025(3) 0.015(2) 0.030(3) -0.005(2) 0.005(2) 0.002(2)
O9 0.037(2) 0.041(2) 0.038(3) -0.0039(19) 0.0089(19) -0.0074(18)
C32 0.026(3) 0.037(3) 0.026(3) -0.001(3) 0.008(2) 0.002(2)
C22 0.024(3) 0.021(3) 0.033(3) 0.003(2) 0.004(2) 0.001(2)
C3 0.030(3) 0.036(3) 0.031(3) -0.006(3) 0.008(3) -0.003(2)
O11 0.038(2) 0.038(2) 0.042(2) -0.0036(19) 0.0205(19) 0.0012(17)
C11 0.028(3) 0.039(3) 0.032(3) 0.000(3) 0.005(2) 0.006(2)
C34 0.024(3) 0.039(3) 0.033(4) 0.003(3) 0.007(3) 0.000(2)
C40 0.022(3) 0.029(3) 0.027(3) 0.003(2) 0.004(2) 0.000(2)
O6 0.032(2) 0.115(4) 0.033(3) -0.029(3) 0.011(2) -0.001(2)
C12 0.024(3) 0.030(3) 0.037(4) 0.004(3) 0.003(2) 0.005(2)
C5 0.023(3) 0.026(3) 0.039(4) -0.002(3) 0.001(2) 0.000(2)
C6 0.025(3) 0.031(3) 0.031(3) 0.001(2) 0.005(2) 0.007(2)
C33 0.027(3) 0.040(3) 0.028(3) -0.007(3) 0.005(2) 0.002(2)
C27 0.026(3) 0.030(3) 0.031(3) 0.001(2) 0.006(2) 0.000(2)
C38 0.031(3) 0.025(3) 0.030(3) 0.001(2) 0.011(3) 0.002(2)
C2 0.033(3) 0.036(3) 0.036(4) 0.001(3) 0.014(3) -0.008(2)
O12 0.045(2) 0.049(3) 0.052(3) 0.005(2) 0.020(2) 0.017(2)
O10 0.071(3) 0.069(3) 0.034(3) -0.005(2) 0.022(2) -0.025(3)
O8 0.081(3) 0.054(3) 0.060(3) -0.008(2) 0.046(3) -0.018(2)
C31 0.024(3) 0.043(3) 0.033(4) -0.006(3) 0.008(3) 0.000(2)
C18 0.030(3) 0.042(3) 0.037(4) -0.007(3) 0.005(3) 0.003(3)
C26 0.034(3) 0.024(3) 0.033(3) 0.006(2) 0.007(3) 0.000(2)
C13 0.028(3) 0.030(3) 0.027(3) -0.005(2) 0.005(2) 0.002(2)
C29 0.026(3) 0.043(3) 0.028(3) -0.004(3) 0.007(3) 0.005(2)
C16 0.027(3) 0.027(3) 0.022(3) -0.004(2) 0.001(2) -0.002(2)
C30 0.023(3) 0.046(4) 0.034(3) -0.005(3) 0.014(2) 0.006(2)
C17 0.023(3) 0.033(3) 0.038(4) 0.002(3) 0.010(3) -0.006(2)
C1 0.031(3) 0.038(3) 0.039(4) -0.001(3) 0.014(3) 0.002(2)
O1W 0.034(2) 0.054(3) 0.041(3) -0.010(2) 0.0141(19) -0.0104(19)
N100 0.095(5) 0.114(6) 0.066(4) 0.014(4) 0.019(4) 0.031(4)
C100 0.084(6) 0.148(9) 0.068(6) 0.025(6) 0.019(5) 0.037(6)
C101 0.148(8) 0.162(8) 0.123(7) 0.015(7) 0.017(7) 0.019(7)
C01' 0.113(7) 0.153(8) 0.103(6) 0.014(7) 0.013(6) -0.008(6)
O100 0.185(16) 0.109(12) 0.159(14) -0.038(11) -0.006(12) 0.051(11)
C02' 0.148(8) 0.162(8) 0.123(7) 0.015(7) 0.017(7) 0.019(7)
C102 0.113(7) 0.153(8) 0.103(6) 0.014(7) 0.013(6) -0.008(6)
O00' 0.115(9) 0.062(7) 0.084(8) 0.002(6) 0.013(7) -0.007(7)
O3W 0.113(7) 0.198(11) 0.316(15) 0.009(10) -0.002(9) -0.003(7)

loop_
_atom_type_symbol
_atom_type_description
_atom_type_scat_dispersion_real
_atom_type_scat_dispersion_imag
_atom_type_scat_source
C C 0.0033 0.0016 'International Tables Vol C Tables 4.2.6.8 and 6.1.1.4'
H H 0.0000 0.0000 'International Tables Vol C Tables 4.2.6.8 and 6.1.1.4'
N N 0.0061 0.0033 'International Tables Vol C Tables 4.2.6.8 and 6.1.1.4'
O O 0.0106 0.0060 'International Tables Vol C Tables 4.2.6.8 and 6.1.1.4'
Zn Zn 0.2839 1.4301 'International Tables Vol C Tables 4.2.6.8 and 6.1.1.4'

loop_
_geom_angle_atom_site_label_1
_geom_angle_atom_site_label_2
_geom_angle_atom_site_label_3
_geom_angle
_geom_angle_site_symmetry_1
_geom_angle_site_symmetry_3
O7 Zn1 O9 130.10(17) 4_675 .
O7 Zn1 O11 105.07(16) 4_675 .
O9 Zn1 O11 108.72(17) . .
O7 Zn1 O1W 111.80(17) 4_675 .
O9 Zn1 O1W 97.35(16) . .
O11 Zn1 O1W 99.94(16) . .
C42 C36 C35 122.2(4) . .
C42 C36 C37 119.6(4) . .
C35 C36 C37 118.2(5) . .
C32 C37 C39 120.6(4) . .
C32 C37 C36 120.4(5) . .
C39 C37 C36 119.0(5) . .
C34 C35 C36 119.2(5) . .
C34 C35 C42 122.2(5) . 3_765
C36 C35 C42 118.6(5) . 3_765
C41 C42 C36 118.8(4) . .
C41 C42 C35 121.9(5) . 3_765
C36 C42 C35 119.2(4) . 3_765
C23 C15 C10 122.5(5) . .
C23 C15 C14 119.7(4) . .
C10 C15 C14 117.8(5) . .
C8 C9 C27 119.9(4) . .
C8 C9 C4 119.9(5) . .
C27 C9 C4 120.3(5) . .
C1 O7 Zn1 122.2(4) . 4_576
C40 C39 C37 120.8(4) . .
C40 C39 C38 119.4(5) . .
C37 C39 C38 119.8(5) . .
C19 N2 C16 124.9(4) . .
C19 N2 C17 119.6(4) . .
C16 N2 C17 115.4(4) . .
C22 C23 C15 118.4(4) . .
C22 C23 C24 122.2(5) . .
C15 C23 C24 119.4(4) . .
C31 N3 C38 125.1(4) . .
C31 N3 C30 117.8(5) . .
C38 N3 C30 116.2(4) . .
C6 C7 C8 118.7(5) . .
C6 C7 C10 121.4(5) . .
C8 C7 C10 120.0(4) . .
C9 C8 C7 119.7(5) . .
C9 C8 C24 119.6(5) . .
C7 C8 C24 120.7(5) . .
C13 C14 C15 120.8(4) . .
C13 C14 C20 120.0(4) . .
C15 C14 C20 119.1(5) . .
C20 C21 C22 121.8(5) . .
C20 C21 H21A 119.1 . .
C22 C21 H21A 119.1 . .
C42 C41 C40 121.0(5) . .
C42 C41 H41A 119.5 . .
C40 C41 H41A 119.5 . .
C5 C4 C9 119.4(5) . .
C5 C4 C3 120.3(5) . .
C9 C4 C3 120.4(5) . .
C11 C10 C15 119.7(5) . .
C11 C10 C7 122.1(5) . .
C15 C10 C7 118.2(5) . .
C28 N1 C3 125.2(4) . .
C28 N1 C2 116.9(5) . .
C3 N1 C2 117.5(4) . .
O4 C19 N2 120.3(5) . .
O4 C19 C20 122.9(5) . .
N2 C19 C20 116.8(4) . .
C21 C20 C14 119.7(5) . .
C21 C20 C19 120.3(4) . .
C14 C20 C19 120.0(5) . .
C24 C25 C26 121.6(5) . .
C24 C25 H25A 119.2 . .
C26 C25 H25A 119.2 . .
O1 C28 N1 119.8(5) . .
O1 C28 C27 123.2(5) . .
N1 C28 C27 117.1(5) . .
C25 C24 C8 118.1(5) . .
C25 C24 C23 122.7(5) . .
C8 C24 C23 119.3(5) . .
C18 O9 Zn1 113.4(4) . .
C33 C32 C37 120.2(5) . .
C33 C32 C31 119.6(5) . .
C37 C32 C31 120.2(5) . .
C21 C22 C23 121.2(5) . .
C21 C22 H22A 119.4 . .
C23 C22 H22A 119.4 . .
O2 C3 N1 120.3(5) . .
O2 C3 C4 122.9(5) . .
N1 C3 C4 116.9(5) . .
C29 O11 Zn1 133.2(4) . .
C10 C11 C12 122.3(5) . .
C10 C11 H11A 118.9 . .
C12 C11 H11A 118.9 . .
C35 C34 C33 121.9(5) . .
C35 C34 H34A 119.0 . .
C33 C34 H34A 119.0 . .
C39 C40 C41 120.7(5) . .
C39 C40 H40A 119.6 . .
C41 C40 H40A 119.6 . .
C11 C12 C13 118.7(5) . .
C11 C12 H12A 120.6 . .
C13 C12 H12A 120.6 . .
C4 C5 C6 121.7(5) . .
C4 C5 H5A 119.1 . .
C6 C5 H5A 119.1 . .
C5 C6 C7 120.6(5) . .
C5 C6 H6A 119.7 . .
C7 C6 H6A 119.7 . .
C32 C33 C34 120.1(5) . .
C32 C33 H33A 120.0 . .
C34 C33 H33A 120.0 . .
C26 C27 C9 119.6(5) . .
C26 C27 C28 120.4(5) . .
C9 C27 C28 120.0(5) . .
O5 C38 N3 120.2(5) . .
O5 C38 C39 122.9(5) . .
N3 C38 C39 116.9(4) . .
N1 C2 C1 114.1(4) . .
N1 C2 H2A 108.7 . .
C1 C2 H2A 108.7 . .
N1 C2 H2B 108.7 . .
C1 C2 H2B 108.7 . .
H2A C2 H2B 107.6 . .
O6 C31 N3 120.5(5) . .
O6 C31 C32 122.6(5) . .
N3 C31 C32 117.0(5) . .
O10 C18 O9 123.4(5) . .
O10 C18 C17 118.6(5) . .
O9 C18 C17 118.0(5) . .
C27 C26 C25 121.2(5) . .
C27 C26 H26A 119.4 . .
C25 C26 H26A 119.4 . .
C14 C13 C12 120.6(5) . .
C14 C13 C16 121.5(5) . .
C12 C13 C16 117.9(5) . .
O12 C29 O11 122.7(5) . .
O12 C29 C30 121.1(5) . .
O11 C29 C30 116.2(5) . .
O3 C16 N2 119.3(5) . .
O3 C16 C13 124.7(5) . .
N2 C16 C13 116.0(5) . .
N3 C30 C29 110.9(4) . .
N3 C30 H30A 109.5 . .
C29 C30 H30A 109.5 . .
N3 C30 H30B 109.5 . .
C29 C30 H30B 109.5 . .
H30A C30 H30B 108.1 . .
N2 C17 C18 112.7(4) . .
N2 C17 H17A 109.0 . .
C18 C17 H17A 109.0 . .
N2 C17 H17B 109.0 . .
C18 C17 H17B 109.0 . .
H17A C17 H17B 107.8 . .
O8 C1 O7 124.1(5) . .
O8 C1 C2 118.4(5) . .
O7 C1 C2 117.5(5) . .
Zn1 O1W H1WA 109.1 . .
Zn1 O1W H1WB 109.4 . .
H1WA O1W H1WB 109.5 . .
C100 N100 C01' 106.1(9) . .
C100 N100 C101 117.4(8) . .
C01' N100 C101 126.5(9) . .
N100 C100 H10A 109.5 . .
N100 C100 H10B 109.5 . .
H10A C100 H10B 109.5 . .
N100 C100 H10C 109.5 . .
H10A C100 H10C 109.5 . .
H10B C100 H10C 109.5 . .
O100 C101 N100 138.1(16) . .
O100 C101 H101 111.0 . .
N100 C101 H101 111.0 . .
N100 C01' H01A 109.5 . .
N100 C01' H01B 109.5 . .
H01A C01' H01B 109.5 . .
N100 C01' H01C 109.5 . .
H01A C01' H01C 109.5 . .
H01B C01' H01C 109.5 . .
H3WA O3W H3WB 109.5 . .

loop_
_geom_bond_atom_site_label_1
_geom_bond_atom_site_label_2
_geom_bond_distance
_geom_bond_site_symmetry_2
Zn1 O7 1.927(4) 4_675
Zn1 O9 1.932(4) .
Zn1 O11 1.966(4) .
Zn1 O1W 2.001(4) .
C36 C42 1.417(7) .
C36 C35 1.428(7) .
C36 C37 1.430(7) .
C37 C32 1.398(7) .
C37 C39 1.413(7) .
C35 C34 1.380(7) .
C35 C42 1.469(7) 3_765
C42 C41 1.393(7) .
C42 C35 1.469(7) 3_765
C15 C23 1.425(7) .
C15 C10 1.427(7) .
C15 C14 1.430(7) .
C9 C8 1.407(7) .
C9 C27 1.424(7) .
C9 C4 1.427(7) .
O7 C1 1.290(7) .
O7 Zn1 1.927(4) 4_576
C39 C40 1.355(7) .
C39 C38 1.484(7) .
O5 C38 1.215(6) .
N2 C19 1.400(7) .
N2 C16 1.403(7) .
N2 C17 1.479(6) .
C23 C22 1.401(7) .
C23 C24 1.455(7) .
O1 C28 1.205(6) .
N3 C31 1.387(7) .
N3 C38 1.388(7) .
N3 C30 1.479(6) .
O3 C16 1.210(6) .
C7 C6 1.401(7) .
C7 C8 1.431(7) .
C7 C10 1.471(7) .
O2 C3 1.215(6) .
C8 C24 1.446(7) .
C14 C13 1.387(7) .
C14 C20 1.430(7) .
O4 C19 1.221(6) .
C21 C20 1.360(7) .
C21 C22 1.392(7) .
C21 H21A 0.9300 .
C41 C40 1.405(7) .
C41 H41A 0.9300 .
C4 C5 1.365(8) .
C4 C3 1.473(7) .
C10 C11 1.381(7) .
N1 C28 1.399(7) .
N1 C3 1.407(7) .
N1 C2 1.461(6) .
C19 C20 1.474(7) .
C25 C24 1.384(7) .
C25 C26 1.397(7) .
C25 H25A 0.9300 .
C28 C27 1.482(7) .
O9 C18 1.285(7) .
C32 C33 1.375(7) .
C32 C31 1.478(7) .
C22 H22A 0.9300 .
O11 C29 1.276(6) .
C11 C12 1.395(7) .
C11 H11A 0.9300 .
C34 C33 1.394(7) .
C34 H34A 0.9300 .
C40 H40A 0.9300 .
O6 C31 1.215(7) .
C12 C13 1.402(7) .
C12 H12A 0.9300 .
C5 C6 1.393(7) .
C5 H5A 0.9300 .
C6 H6A 0.9300 .
C33 H33A 0.9300 .
C27 C26 1.366(7) .
C2 C1 1.502(8) .
C2 H2A 0.9700 .
C2 H2B 0.9700 .
O12 C29 1.231(6) .
O10 C18 1.230(7) .
O8 C1 1.226(6) .
C18 C17 1.509(8) .
C26 H26A 0.9300 .
C13 C16 1.479(7) .
C29 C30 1.517(8) .
C30 H30A 0.9700 .
C30 H30B 0.9700 .
C17 H17A 0.9700 .
C17 H17B 0.9700 .
O1W H1WA 0.8500 .
O1W H1WB 0.8498 .
N100 C100 1.446(12) .
N100 C01' 1.487(14) .
N100 C101 1.789(17) .
C100 H10A 0.9600 .
C100 H10B 0.9600 .
C100 H10C 0.9600 .
C101 O100 1.293(19) .
C101 H101 0.9300 .
C01' H01A 0.9600 .
C01' H01B 0.9600 .
C01' H01C 0.9600 .
O3W H3WA 0.8499 .
O3W H3WB 0.8500 .
